data_7022932
loop_
_publ_author_name
'Ma, Ming-Li'
'Ji, Can'
'Zang, Shuang-Quan'

_publ_section_title
;
 Syntheses, structures, tunable emission and white light emitting Eu3+ and
 Tb3+ doped lanthanide metal-organic framework materials.
;
_journal_issue 29
_journal_name_full 'Dalton transactions (Cambridge, England : 2003)'
_journal_page_first 10579
_journal_page_last 10586
_journal_paper_doi 10.1039/c3dt50315a
_journal_volume 42
_journal_year 2013
_chemical_formula_moiety '2(C17 H8 Eu O9), 2(C2 H8 N), H2 O, 4(H O0.50)'
_chemical_formula_sum 'C38 H38 Eu2 N2 O21'
_chemical_formula_weight 1162.62
_chemical_name_systematic
;

?

;
_space_group_IT_number 20
_symmetry_cell_setting orthorhombic
_symmetry_space_group_name_Hall 'C 2c 2'
_symmetry_space_group_name_H-M 'C 2 2 21'
_atom_sites_solution_hydrogens geom
_atom_sites_solution_primary direct
_atom_sites_solution_secondary difmap
_audit_creation_method SHELXL-97
_cell_angle_alpha 90.00
_cell_angle_beta 90.00
_cell_angle_gamma 90.00
_cell_formula_units_Z 4
_cell_length_a 14.6077(6)
_cell_length_b 16.5568(6)
_cell_length_c 16.6303(7)
_cell_measurement_reflns_used 3091
_cell_measurement_temperature 296(2)
_cell_measurement_theta_max 29.2660
_cell_measurement_theta_min 3.0400
_cell_volume 4022.2(3)
_computing_cell_refinement 'Bruker FRAMBO'
_computing_data_collection 'Bruker FRAMBO'
_computing_data_reduction 'Bruker SAINT'
_computing_molecular_graphics 'Bruker SHELXTL'
_computing_publication_material 'Bruker SHELXTL'
_computing_structure_refinement 'SHELXL-97 (Sheldrick, 1997)'
_computing_structure_solution 'SHELXS-97 (Sheldrick, 1990)'
_diffrn_ambient_temperature 296(2)
_diffrn_measured_fraction_theta_full 0.994
_diffrn_measured_fraction_theta_max 0.994
_diffrn_measurement_device_type 'multiwire proportional'
_diffrn_measurement_method 'phi and omega scans'
_diffrn_radiation_monochromator graphite
_diffrn_radiation_source 'fine-focus sealed tube'
_diffrn_radiation_type MoK\a
_diffrn_radiation_wavelength 0.71073
_diffrn_reflns_av_R_equivalents 0.0329
_diffrn_reflns_av_unetI/netI 0.0481
_diffrn_reflns_limit_h_max 17
_diffrn_reflns_limit_h_min -15
_diffrn_reflns_limit_k_max 19
_diffrn_reflns_limit_k_min -19
_diffrn_reflns_limit_l_max 19
_diffrn_reflns_limit_l_min -19
_diffrn_reflns_number 7635
_diffrn_reflns_theta_full 25.00
_diffrn_reflns_theta_max 25.00
_diffrn_reflns_theta_min 3.71
_exptl_absorpt_coefficient_mu 3.181
_exptl_absorpt_correction_T_max 0.5832
_exptl_absorpt_correction_T_min 0.5548
_exptl_absorpt_correction_type multi-scan
_exptl_absorpt_process_details 'SADABS (Bruker, 2005)'
_exptl_crystal_colour colourless
_exptl_crystal_density_diffrn 1.920
_exptl_crystal_density_method 'not measured'
_exptl_crystal_description prism
_exptl_crystal_F_000 2296
_exptl_crystal_size_max 0.21
_exptl_crystal_size_mid 0.20
_exptl_crystal_size_min 0.19
_refine_diff_density_max 1.738
_refine_diff_density_min -1.873
_refine_diff_density_rms 0.202
_refine_ls_abs_structure_details 'Flack H D (1983), Acta Cryst. A39, 876-881'
_refine_ls_abs_structure_Flack 0.00(5)
_refine_ls_extinction_method none
_refine_ls_goodness_of_fit_ref 1.060
_refine_ls_hydrogen_treatment constr
_refine_ls_matrix_type full
_refine_ls_number_parameters 266
_refine_ls_number_reflns 3541
_refine_ls_number_restraints 373
_refine_ls_restrained_S_all 1.050
_refine_ls_R_factor_all 0.0594
_refine_ls_R_factor_gt 0.0556
_refine_ls_shift/su_max 0.000
_refine_ls_shift/su_mean 0.000
_refine_ls_structure_factor_coef Fsqd
_refine_ls_weighting_details 'calc w=1/[\s^2^(Fo^2^)+(0.0685P)^2^+98.6536P] where P=(Fo^2^+2Fc^2^)/3'
_refine_ls_weighting_scheme calc
_refine_ls_wR_factor_gt 0.1378
_refine_ls_wR_factor_ref 0.1397
_reflns_number_gt 3325
_reflns_number_total 3541
_reflns_threshold_expression >2sigma(I)
_cod_data_source_file c3dt50315a.txt
_cod_data_source_block a1
_cod_depositor_comments
;
The following automatic conversions were performed:

'_symmetry_cell_setting' value 'Orthorhombic' changed to
'orthorhombic' according to
/home/saulius/struct/CIF-dictionaries/cif_core.dic dictionary named
'cif_core.dic' version 2.4.2 from 2011-04-26.

Automatic conversion script
Id: cif_fix_values 1891 2012-01-12 08:04:46Z andrius 
;
_cod_original_sg_symbol_H-M C222(1)
_cod_database_code 7022932

loop_
_symmetry_equiv_pos_as_xyz
'x, y, z'
'-x, -y, z+1/2'
'x, -y, -z'
'-x, y, -z+1/2'
'x+1/2, y+1/2, z'
'-x+1/2, -y+1/2, z+1/2'
'x+1/2, -y+1/2, -z'
'-x+1/2, y+1/2, -z+1/2'

loop_
_atom_site_label
_atom_site_type_symbol
_atom_site_fract_x
_atom_site_fract_y
_atom_site_fract_z
_atom_site_U_iso_or_equiv
_atom_site_adp_type
_atom_site_occupancy
_atom_site_symmetry_multiplicity
_atom_site_calc_flag
_atom_site_refinement_flags
_atom_site_disorder_assembly
_atom_site_disorder_group
Eu1 Eu 0.66194(5) 0.0000 0.5000 0.0207(2) Uani 1 2 d SU . .
Eu2 Eu 0.5000 0.16804(4) 0.7500 0.0209(2) Uani 1 2 d SU . .
O1 O 0.5538(7) 0.0969(6) 0.5239(6) 0.0394(17) Uani 1 1 d U . .
O2 O 0.4566(6) 0.1437(5) 0.6148(5) 0.0271(18) Uani 1 1 d U . .
O3 O 0.2664(9) 0.3848(8) 0.5362(8) 0.066(3) Uani 1 1 d U . .
O4 O 0.2719(9) 0.4261(8) 0.4140(8) 0.061(3) Uani 1 1 d U . .
O5 O 0.4648(9) 0.2347(9) 0.2626(10) 0.069(3) Uani 0.50 1 d PU A -1
C5' C 0.4648(9) 0.2347(9) 0.2626(10) 0.069(3) Uani 0.50 1 d PU A -1
H5'A H 0.4366 0.2821 0.2404 0.082 Uiso 0.50 1 d PR A -1
H5'B H 0.4354 0.1895 0.2374 0.082 Uiso 0.50 1 d PR A -1
O6 O 0.3569(7) 0.2480(6) 0.7251(6) 0.048(3) Uani 1 1 d U . .
O7 O 0.4353(7) 0.2804(6) 0.8322(6) 0.0415(17) Uani 1 1 d U . .
O8 O 0.1310(6) 0.4654(5) 0.6353(6) 0.0295(19) Uani 1 1 d U . .
O9 O 0.1021(7) 0.5654(7) 0.7219(6) 0.048(2) Uani 1 1 d U . .
O10 O 0.2315(10) 0.4688(9) 0.9872(11) 0.070(3) Uani 0.50 1 d PU B -1
C10' C 0.2315(10) 0.4688(9) 0.9872(11) 0.070(3) Uani 0.50 1 d PU B -1
H10A H 0.2847 0.4445 1.0110 0.084 Uiso 0.50 1 d PR B -1
H10B H 0.1798 0.4439 1.0128 0.084 Uiso 0.50 1 d PR B -1
O1W O 0.528(4) 0.5000 0.5000 0.153 Uani 0.50 2 d SPU . .
H1WC H 0.5158 0.5202 0.4633 0.230 Uiso 0.50 1 d PR . .
N1 N 0.2094(16) 0.2066(14) 0.6396(16) 0.143 Uani 1 1 d DU . .
H1A H 0.1980 0.2397 0.6814 0.172 Uiso 1 1 calc R . .
H1B H 0.2698 0.2085 0.6294 0.172 Uiso 1 1 calc R . .
O3W O 0.5445(16) 0.4313(15) 0.8759(18) 0.164(9) Uani 1 1 d U . .
H3WA H 0.5129 0.3898 0.8643 0.246 Uiso 1 1 d R . .
H3WB H 0.6151 0.4429 0.8791 0.246 Uiso 1 1 d R . .
O2W O 0.5000 0.527(4) 0.7500 0.165 Uani 0.50 2 d SP . .
H2WA H 0.5138 0.4988 0.7831 0.248 Uiso 0.50 1 d PR . .
C1 C 0.4905(11) 0.1424(8) 0.5440(8) 0.0394(17) Uani 1 1 d U . .
C2 C 0.2968(11) 0.3792(10) 0.4654(10) 0.045(3) Uani 1 1 d U . .
C3 C 0.4512(8) 0.1951(7) 0.4830(7) 0.024(2) Uani 1 1 d U . .
C4 C 0.4755(10) 0.1858(11) 0.4033(9) 0.051(4) Uani 1 1 d U A .
H4 H 0.5193 0.1475 0.3895 0.061 Uiso 1 1 calc R . .
C5 C 0.4362(14) 0.2322(13) 0.3437(11) 0.067(5) Uani 1 1 d U . .
C6 C 0.3783(12) 0.2932(11) 0.3646(10) 0.053(4) Uani 1 1 d U A .
H6 H 0.3535 0.3256 0.3244 0.064 Uiso 1 1 calc R . .
C7 C 0.3546(10) 0.3088(9) 0.4456(9) 0.041(3) Uani 1 1 d U . .
C8 C 0.3916(8) 0.2579(7) 0.5055(10) 0.029(2) Uani 1 1 d U A .
H8 H 0.3767 0.2658 0.5593 0.035 Uiso 1 1 calc R . .
C9 C 0.3688(11) 0.2936(9) 0.7859(9) 0.0415(17) Uani 1 1 d U . .
C10 C 0.1365(8) 0.4984(10) 0.7037(6) 0.031(2) Uani 1 1 d U . .
C11 C 0.2991(10) 0.3553(8) 0.8074(8) 0.035(3) Uani 1 1 d U . .
C12 C 0.2471(8) 0.3922(7) 0.7488(10) 0.031(2) Uani 1 1 d U . .
H12 H 0.2524 0.3756 0.6956 0.038 Uiso 1 1 calc R . .
C13 C 0.1874(8) 0.4536(7) 0.7683(7) 0.027(2) Uani 1 1 d U . .
C14 C 0.1794(12) 0.4803(9) 0.8468(8) 0.053(4) Uani 1 1 d U B .
H14 H 0.1440 0.5253 0.8590 0.064 Uiso 1 1 calc R . .
C15 C 0.2258(14) 0.4381(12) 0.9081(10) 0.067(5) Uani 1 1 d U . .
C16 C 0.2871(13) 0.3790(11) 0.8873(9) 0.057(4) Uani 1 1 d U B .
H16 H 0.3214 0.3541 0.9273 0.068 Uiso 1 1 calc R . .
C18 C 0.184(3) 0.1220(16) 0.662(2) 0.175(7) Uani 1 1 d DU . .
H18A H 0.1947 0.1135 0.7186 0.263 Uiso 1 1 d R . .
H18B H 0.2139 0.0877 0.6351 0.263 Uiso 1 1 d R . .
H18C H 0.1195 0.1156 0.6515 0.263 Uiso 1 1 d R . .
C17 C 0.158(3) 0.2368(19) 0.567(2) 0.174(7) Uani 1 1 d DU . .
H17A H 0.2010 0.2332 0.5235 0.260 Uiso 1 1 d R . .
H17B H 0.1409 0.2922 0.5751 0.260 Uiso 1 1 d R . .
H17C H 0.1050 0.2052 0.5552 0.260 Uiso 1 1 d R . .

loop_
_atom_site_aniso_label
_atom_site_aniso_U_11
_atom_site_aniso_U_22
_atom_site_aniso_U_33
_atom_site_aniso_U_23
_atom_site_aniso_U_13
_atom_site_aniso_U_12
Eu1 0.0256(4) 0.0205(4) 0.0160(4) 0.0005(4) 0.000 0.000
Eu2 0.0279(4) 0.0199(4) 0.0148(4) 0.000 -0.0002(3) 0.000
O1 0.041(2) 0.040(2) 0.038(2) -0.0005(13) 0.0015(13) 0.0049(13)
O2 0.037(4) 0.030(4) 0.013(3) 0.005(3) 0.002(3) 0.007(4)
O3 0.069(4) 0.066(4) 0.063(3) 0.0007(19) 0.0018(19) 0.007(2)
O4 0.062(3) 0.060(3) 0.060(3) 0.0030(19) 0.0022(19) 0.0052(19)
O5 0.069(4) 0.071(4) 0.067(3) 0.0012(14) 0.0016(14) 0.0027(14)
C5' 0.069(4) 0.071(4) 0.067(3) 0.0012(14) 0.0016(14) 0.0027(14)
O6 0.043(6) 0.061(6) 0.040(6) -0.029(4) -0.010(4) 0.030(5)
O7 0.043(2) 0.041(2) 0.040(2) -0.0054(17) -0.0042(17) 0.0066(17)
O8 0.032(2) 0.030(2) 0.027(2) 0.0005(18) -0.0010(18) 0.0001(18)
O9 0.051(3) 0.047(3) 0.046(3) -0.0018(18) -0.0016(19) 0.0075(19)
O10 0.073(4) 0.070(4) 0.068(3) -0.0017(14) -0.0007(14) 0.0038(14)
C10' 0.073(4) 0.070(4) 0.068(3) -0.0017(14) -0.0007(14) 0.0038(14)
O1W 0.143 0.156 0.160 0.000 0.000 0.000
N1 0.143 0.143 0.143 0.000 0.000 0.000
O3W 0.163(9) 0.164(9) 0.164(9) -0.001(2) -0.001(2) 0.000(2)
O2W 0.162 0.162 0.172 0.000 0.000 0.000
C1 0.041(2) 0.040(2) 0.038(2) -0.0005(13) 0.0015(13) 0.0049(13)
C2 0.040(8) 0.057(8) 0.037(6) 0.011(6) 0.002(6) 0.016(6)
C3 0.021(5) 0.035(6) 0.017(5) -0.010(4) 0.001(4) 0.002(4)
C4 0.040(8) 0.076(10) 0.036(5) -0.012(6) -0.003(6) 0.040(7)
C5 0.073(11) 0.088(12) 0.041(6) 0.013(8) 0.005(7) 0.046(9)
C6 0.060(9) 0.066(9) 0.033(6) 0.017(7) -0.004(6) 0.029(7)
C7 0.045(8) 0.051(7) 0.028(6) 0.010(5) 0.001(5) 0.007(5)
C8 0.037(6) 0.032(5) 0.017(5) -0.010(5) -0.007(6) 0.006(4)
C9 0.043(2) 0.041(2) 0.040(2) -0.0054(17) -0.0042(17) 0.0066(17)
C10 0.044(6) 0.036(6) 0.013(5) -0.002(5) 0.004(4) 0.011(6)
C11 0.056(7) 0.029(6) 0.019(5) -0.003(5) -0.010(5) 0.011(5)
C12 0.045(6) 0.033(6) 0.016(5) 0.002(6) 0.002(6) 0.008(4)
C13 0.029(6) 0.032(6) 0.019(5) 0.000(4) 0.001(4) 0.000(4)
C14 0.077(10) 0.056(10) 0.027(5) 0.003(6) 0.016(6) 0.046(8)
C15 0.091(12) 0.077(11) 0.032(6) 0.009(6) -0.001(7) 0.053(9)
C16 0.080(11) 0.068(10) 0.021(6) 0.008(6) -0.007(7) 0.039(8)
C18 0.176(8) 0.175(7) 0.176(8) 0.001(2) 0.000(2) 0.000(2)
C17 0.174(8) 0.174(8) 0.173(7) 0.001(2) -0.001(2) 0.000(2)

loop_
_atom_type_symbol
_atom_type_description
_atom_type_scat_dispersion_real
_atom_type_scat_dispersion_imag
_atom_type_scat_source
C C 0.0033 0.0016 'International Tables Vol C Tables 4.2.6.8 and 6.1.1.4'
H H 0.0000 0.0000 'International Tables Vol C Tables 4.2.6.8 and 6.1.1.4'
O O 0.0106 0.0060 'International Tables Vol C Tables 4.2.6.8 and 6.1.1.4'
Eu Eu -0.1578 3.6682 'International Tables Vol C Tables 4.2.6.8 and 6.1.1.4'
N N 0.0061 0.0033 'International Tables Vol C Tables 4.2.6.8 and 6.1.1.4'

loop_
_geom_angle_atom_site_label_1
_geom_angle_atom_site_label_2
_geom_angle_atom_site_label_3
_geom_angle
_geom_angle_site_symmetry_1
_geom_angle_site_symmetry_3
O1 Eu1 O1 92.6(5) 3_556 .
O1 Eu1 O8 82.7(3) 3_556 7_556
O1 Eu1 O8 82.2(3) . 7_556
O1 Eu1 O8 82.2(3) 3_556 5_545
O1 Eu1 O8 82.7(3) . 5_545
O8 Eu1 O8 158.0(4) 7_556 5_545
O1 Eu1 O4 153.7(4) 3_556 7_556
O1 Eu1 O4 90.1(4) . 7_556
O8 Eu1 O4 123.6(4) 7_556 7_556
O8 Eu1 O4 72.2(4) 5_545 7_556
O1 Eu1 O4 90.1(4) 3_556 5_545
O1 Eu1 O4 153.7(4) . 5_545
O8 Eu1 O4 72.2(4) 7_556 5_545
O8 Eu1 O4 123.6(4) 5_545 5_545
O4 Eu1 O4 99.0(6) 7_556 5_545
O1 Eu1 O3 155.4(4) 3_556 7_556
O1 Eu1 O3 85.9(4) . 7_556
O8 Eu1 O3 72.8(4) 7_556 7_556
O8 Eu1 O3 121.8(4) 5_545 7_556
O4 Eu1 O3 50.9(4) 7_556 7_556
O4 Eu1 O3 81.0(4) 5_545 7_556
O1 Eu1 O3 85.9(4) 3_556 5_545
O1 Eu1 O3 155.4(4) . 5_545
O8 Eu1 O3 121.8(4) 7_556 5_545
O8 Eu1 O3 72.8(4) 5_545 5_545
O4 Eu1 O3 81.0(4) 7_556 5_545
O4 Eu1 O3 50.9(4) 5_545 5_545
O3 Eu1 O3 105.3(6) 7_556 5_545
O1 Eu1 C2 178.4(4) 3_556 7_556
O1 Eu1 C2 87.1(4) . 7_556
O8 Eu1 C2 98.8(4) 7_556 7_556
O8 Eu1 C2 96.3(4) 5_545 7_556
O4 Eu1 C2 24.8(4) 7_556 7_556
O4 Eu1 C2 90.9(5) 5_545 7_556
O3 Eu1 C2 26.1(4) 7_556 7_556
O3 Eu1 C2 93.7(4) 5_545 7_556
O1 Eu1 C2 87.1(4) 3_556 5_545
O1 Eu1 C2 178.4(4) . 5_545
O8 Eu1 C2 96.3(4) 7_556 5_545
O8 Eu1 C2 98.8(4) 5_545 5_545
O4 Eu1 C2 90.9(4) 7_556 5_545
O4 Eu1 C2 24.8(4) 5_545 5_545
O3 Eu1 C2 93.7(4) 7_556 5_545
O3 Eu1 C2 26.1(4) 5_545 5_545
C2 Eu1 C2 93.2(7) 7_556 5_545
O9 Eu2 O9 85.2(6) 8_546 5_545
O9 Eu2 O2 83.9(3) 8_546 .
O9 Eu2 O2 81.7(3) 5_545 .
O9 Eu2 O2 81.7(3) 8_546 4_656
O9 Eu2 O2 83.9(3) 5_545 4_656
O2 Eu2 O2 160.4(4) . 4_656
O9 Eu2 O7 101.1(4) 8_546 .
O9 Eu2 O7 154.8(3) 5_545 .
O2 Eu2 O7 123.1(3) . .
O2 Eu2 O7 73.0(3) 4_656 .
O9 Eu2 O7 154.8(3) 8_546 4_656
O9 Eu2 O7 101.1(4) 5_545 4_656
O2 Eu2 O7 73.0(3) . 4_656
O2 Eu2 O7 123.1(3) 4_656 4_656
O7 Eu2 O7 83.6(5) . 4_656
O9 Eu2 O6 153.3(3) 8_546 4_656
O9 Eu2 O6 83.3(4) 5_545 4_656
O2 Eu2 O6 118.0(3) . 4_656
O2 Eu2 O6 73.2(3) 4_656 4_656
O7 Eu2 O6 80.3(4) . 4_656
O7 Eu2 O6 51.8(3) 4_656 4_656
O9 Eu2 O6 83.3(4) 8_546 .
O9 Eu2 O6 153.3(3) 5_545 .
O2 Eu2 O6 73.2(3) . .
O2 Eu2 O6 118.0(3) 4_656 .
O7 Eu2 O6 51.8(3) . .
O7 Eu2 O6 80.3(4) 4_656 .
O6 Eu2 O6 116.3(5) 4_656 .
O9 Eu2 C9 178.6(4) 8_546 4_656
O9 Eu2 C9 93.4(4) 5_545 4_656
O2 Eu2 C9 96.0(4) . 4_656
O2 Eu2 C9 98.1(4) 4_656 4_656
O7 Eu2 C9 80.1(4) . 4_656
O7 Eu2 C9 25.7(4) 4_656 4_656
O6 Eu2 C9 26.1(4) 4_656 4_656
O6 Eu2 C9 98.0(4) . 4_656
C1 O1 Eu1 171.7(10) . .
C1 O2 Eu2 140.7(9) . .
C2 O3 Eu1 92.6(10) . 5_455
C2 O4 Eu1 96.0(10) . 5_455
C5 O5 H5'A 105.4 . .
C5 O5 H5'B 105.2 . .
H5'A O5 H5'B 106.1 . .
C9 O6 Eu2 93.9(8) . .
C9 O7 Eu2 95.0(9) . .
C10 O8 Eu1 137.6(9) . 5_455
C10 O9 Eu2 163.4(10) . 5_455
C15 O10 H10A 106.3 . .
C15 O10 H10B 102.3 . .
H10A O10 H10B 105.9 . .
H1WC O1W H1WC 0.0 . .
C17 N1 C18 112.9(2) . .
C17 N1 H1A 109.0 . .
C18 N1 H1A 109.0 . .
C17 N1 H1B 109.0 . .
C18 N1 H1B 109.0 . .
H1A N1 H1B 107.8 . .
H3WA O3W H3WB 134.0 . .
O1 C1 O2 123.2(12) . .
O1 C1 C3 118.1(12) . .
O2 C1 C3 118.6(12) . .
O4 C2 O3 120.4(16) . .
O4 C2 C7 121.4(15) . .
O3 C2 C7 117.8(14) . .
O4 C2 Eu1 59.2(9) . 5_455
O3 C2 Eu1 61.3(9) . 5_455
C7 C2 Eu1 171.5(12) . 5_455
C4 C3 C8 119.8(12) . .
C4 C3 C1 120.1(11) . .
C8 C3 C1 120.1(12) . .
C5 C4 C3 121.4(13) . .
C5 C4 H4 119.3 . .
C3 C4 H4 119.3 . .
C6 C5 C4 119.2(15) . .
C6 C5 O5 113.9(15) . .
C4 C5 O5 125.4(15) . .
C5 C6 C7 122.0(14) . .
C5 C6 H6 119.0 . .
C7 C6 H6 119.0 . .
C8 C7 C6 118.0(13) . .
C8 C7 C2 122.2(13) . .
C6 C7 C2 119.7(13) . .
C3 C8 C7 119.3(14) . .
C3 C8 H8 120.4 . .
C7 C8 H8 120.4 . .
O7 C9 O6 119.2(13) . .
O7 C9 C11 120.0(13) . .
O6 C9 C11 120.3(13) . .
O9 C10 O8 125.0(12) . .
O9 C10 C13 117.5(10) . .
O8 C10 C13 117.5(12) . .
C12 C11 C16 118.6(13) . .
C12 C11 C9 120.8(12) . .
C16 C11 C9 120.6(13) . .
C13 C12 C11 120.6(14) . .
C13 C12 H12 119.7 . .
C11 C12 H12 119.7 . .
C12 C13 C14 120.7(12) . .
C12 C13 C10 120.6(11) . .
C14 C13 C10 118.4(11) . .
C13 C14 C15 119.0(13) . .
C13 C14 H14 120.5 . .
C15 C14 H14 120.5 . .
C16 C15 C14 119.0(15) . .
C16 C15 O10 117.0(15) . .
C14 C15 O10 121.6(15) . .
C15 C16 C11 121.6(14) . .
C15 C16 H16 119.2 . .
C11 C16 H16 119.2 . .
N1 C18 H18A 110.0 . .
N1 C18 H18B 111.0 . .
H18A C18 H18B 109.5 . .
N1 C18 H18C 107.4 . .
H18A C18 H18C 109.4 . .
H18B C18 H18C 109.5 . .
N1 C17 H17A 105.4 . .
N1 C17 H17B 110.0 . .
H17A C17 H17B 109.5 . .
N1 C17 H17C 113.0 . .
H17A C17 H17C 109.5 . .
H17B C17 H17C 109.4 . .

loop_
_geom_bond_atom_site_label_1
_geom_bond_atom_site_label_2
_geom_bond_distance
_geom_bond_site_symmetry_2
Eu1 O1 2.286(10) 3_556
Eu1 O1 2.286(10) .
Eu1 O8 2.366(9) 7_556
Eu1 O8 2.366(9) 5_545
Eu1 O4 2.475(12) 7_556
Eu1 O4 2.475(12) 5_545
Eu1 O3 2.517(13) 7_556
Eu1 O3 2.517(13) 5_545
Eu1 C2 2.866(15) 7_556
Eu1 C2 2.866(15) 5_545
Eu2 O9 2.309(11) 8_546
Eu2 O9 2.309(11) 5_545
Eu2 O2 2.371(8) .
Eu2 O2 2.371(8) 4_656
Eu2 O7 2.495(10) .
Eu2 O7 2.495(10) 4_656
Eu2 O6 2.509(9) 4_656
Eu2 O6 2.509(9) .
Eu2 C9 2.890(15) 4_656
O1 C1 1.239(17) .
O2 C1 1.278(17) .
O3 C2 1.262(19) .
O3 Eu1 2.517(13) 5_455
O4 C2 1.210(19) .
O4 Eu1 2.475(12) 5_455
O5 C5 1.41(2) .
O5 H5'A 0.9600 .
O5 H5'B 0.9600 .
O6 C9 1.273(17) .
O7 C9 1.259(18) .
O8 C10 1.264(15) .
O8 Eu1 2.366(9) 5_455
O9 C10 1.254(17) .
O9 Eu2 2.309(11) 5_455
O10 C15 1.41(2) .
O10 H10A 0.9600 .
O10 H10B 0.9599 .
O1W H1WC 0.7199 .
O1W H1WC 0.7199 .
N1 C17 1.499(2) .
N1 C18 1.500(2) .
N1 H1A 0.9000 .
N1 H1B 0.9000 .
O3W H3WA 0.8499 .
O3W H3WB 1.0501 .
O2W H2WA 0.7499 .
C1 C3 1.456(18) .
C2 C7 1.48(2) .
C2 Eu1 2.866(15) 5_455
C3 C4 1.380(18) .
C3 C8 1.408(16) .
C4 C5 1.38(2) .
C4 H4 0.9300 .
C5 C6 1.36(2) .
C6 C7 1.41(2) .
C6 H6 0.9300 .
C7 C8 1.41(2) .
C8 H8 0.9300 .
C9 C11 1.49(2) .
C10 C13 1.502(17) .
C11 C12 1.379(19) .
C11 C16 1.40(2) .
C12 C13 1.378(17) .
C12 H12 0.9300 .
C13 C14 1.383(17) .
C14 C15 1.41(2) .
C14 H14 0.9300 .
C15 C16 1.37(2) .
C16 H16 0.9300 .
C18 H18A 0.9602 .
C18 H18B 0.8501 .
C18 H18C 0.9599 .
C17 H17A 0.9595 .
C17 H17B 0.9602 .
C17 H17C 0.9600 .

loop_
_geom_hbond_atom_site_label_D
_geom_hbond_atom_site_label_H
_geom_hbond_atom_site_label_A
_geom_hbond_distance_DH
_geom_hbond_distance_HA
_geom_hbond_distance_DA
_geom_hbond_angle_DHA
_geom_hbond_site_symmetry_A
O1W H1WC O3W 0.72 1.88 2.59(4) 166.6 2_664
N1 H1A O5 0.90 2.77 3.41(3) 129.0 6
N1 H1B O6 0.90 2.14 2.67(2) 117.0 .
O3W H3WA O7 0.85 2.20 3.05(3) 177.9 .
O3W H3WB O3 1.05 2.43 3.22(3) 130.9 4_656

loop_
_geom_torsion_atom_site_label_1
_geom_torsion_atom_site_label_2
_geom_torsion_atom_site_label_3
_geom_torsion_atom_site_label_4
_geom_torsion
_geom_torsion_site_symmetry_1
O1 Eu1 O1 C1 53(7) 3_556
O8 Eu1 O1 C1 135(7) 7_556
O8 Eu1 O1 C1 -29(7) 5_545
O4 Eu1 O1 C1 -101(7) 7_556
O4 Eu1 O1 C1 148(7) 5_545
O3 Eu1 O1 C1 -152(7) 7_556
O3 Eu1 O1 C1 -33(7) 5_545
C2 Eu1 O1 C1 -126(7) 7_556
C2 Eu1 O1 C1 133(15) 5_545
O9 Eu2 O2 C1 -143.4(13) 8_546
O9 Eu2 O2 C1 -57.4(13) 5_545
O2 Eu2 O2 C1 -100.6(13) 4_656
O7 Eu2 O2 C1 117.2(12) .
O7 Eu2 O2 C1 47.0(13) 4_656
O6 Eu2 O2 C1 20.4(13) 4_656
O6 Eu2 O2 C1 131.7(13) .
C9 Eu2 O2 C1 35.2(13) 4_656
O9 Eu2 O6 C9 112.1(9) 8_546
O9 Eu2 O6 C9 177.2(10) 5_545
O2 Eu2 O6 C9 -162.3(10) .
O2 Eu2 O6 C9 35.2(10) 4_656
O7 Eu2 O6 C9 2.2(9) .
O7 Eu2 O6 C9 -87.2(9) 4_656
O6 Eu2 O6 C9 -48.9(8) 4_656
C9 Eu2 O6 C9 -68.5(11) 4_656
O9 Eu2 O7 C9 -74.4(10) 8_546
O9 Eu2 O7 C9 -176.9(10) 5_545
O2 Eu2 O7 C9 15.5(10) .
O2 Eu2 O7 C9 -152.1(10) 4_656
O7 Eu2 O7 C9 80.5(9) 4_656
O6 Eu2 O7 C9 132.7(9) 4_656
O6 Eu2 O7 C9 -2.2(9) .
C9 Eu2 O7 C9 106.2(10) 4_656
Eu1 O1 C1 O2 32(8) .
Eu1 O1 C1 C3 -146(6) .
Eu2 O2 C1 O1 60(2) .
Eu2 O2 C1 C3 -121.9(13) .
Eu1 O4 C2 O3 -2.9(19) 5_455
Eu1 O4 C2 C7 170.1(14) 5_455
Eu1 O3 C2 O4 2.9(19) 5_455
Eu1 O3 C2 C7 -170.4(13) 5_455
O1 C1 C3 C4 9(2) .
O2 C1 C3 C4 -169.3(14) .
O1 C1 C3 C8 -168.2(12) .
O2 C1 C3 C8 13.6(19) .
C8 C3 C4 C5 -6(2) .
C1 C3 C4 C5 176.9(17) .
C3 C4 C5 C6 6(3) .
C3 C4 C5 O5 171.2(18) .
C4 C5 C6 C7 -2(3) .
O5 C5 C6 C7 -169.2(17) .
C5 C6 C7 C8 -1(3) .
C5 C6 C7 C2 175.6(19) .
O4 C2 C7 C8 173.7(15) .
O3 C2 C7 C8 -13(2) .
Eu1 C2 C7 C8 -95(7) 5_455
O4 C2 C7 C6 -3(3) .
O3 C2 C7 C6 170.2(17) .
Eu1 C2 C7 C6 89(7) 5_455
C4 C3 C8 C7 2.4(19) .
C1 C3 C8 C7 179.5(12) .
C6 C7 C8 C3 1(2) .
C2 C7 C8 C3 -175.7(13) .
Eu2 O7 C9 O6 4.0(15) .
Eu2 O7 C9 C11 176.6(13) .
Eu2 O6 C9 O7 -3.9(15) .
Eu2 O6 C9 C11 -176.6(13) .
Eu2 O9 C10 O8 67(4) 5_455
Eu2 O9 C10 C13 -112(3) 5_455
Eu1 O8 C10 O9 53.0(19) 5_455
Eu1 O8 C10 C13 -127.6(11) 5_455
O7 C9 C11 C12 155.9(14) .
O6 C9 C11 C12 -32(2) .
O7 C9 C11 C16 -22(2) .
O6 C9 C11 C16 150.6(16) .
C16 C11 C12 C13 3(2) .
C9 C11 C12 C13 -175.2(13) .
C11 C12 C13 C14 1(2) .
C11 C12 C13 C10 174.9(12) .
O9 C10 C13 C12 -162.2(12) .
O8 C10 C13 C12 18.3(18) .
O9 C10 C13 C14 11.8(19) .
O8 C10 C13 C14 -167.6(13) .
C12 C13 C14 C15 -7(2) .
C10 C13 C14 C15 179.2(16) .
C13 C14 C15 C16 9(3) .
C13 C14 C15 O10 170.6(17) .
C14 C15 C16 C11 -5(3) .
O10 C15 C16 C11 -167.8(18) .
C12 C11 C16 C15 -1(3) .
C9 C11 C16 C15 177.3(18) .
